data_4135424
loop_
_publ_author_name
'Anamimoghadam, Ommid'
'Jones, Leighton O.'
'Cooper, James A.'
'Beldjoudi, Yassine'
'Nguyen, Minh T.'
'Liu, Wenqi'
'Krzyaniak, Matthew D.'
'Pezzato, Cristian'
'Stern, Charlotte L.'
'Patel, Hasmukh A.'
'Wasielewski, Michael R.'
'Schatz, George C.'
'Stoddart, J. Fraser'

_publ_section_title
;
 Discrete Open-Shell Tris(bipyridinium radical cationic) Inclusion
 Complexes in the Solid State
;
_journal_name_full 'Journal of the American Chemical Society'
_journal_paper_doi 10.1021/jacs.0c07148
_journal_year 2020
_chemical_formula_moiety '4(F6 P), C40 H40 N4 O4, C8 H10 O2, 2(C2 H3 N)'
_chemical_formula_sum 'C52 H56 F24 N6 O6 P4'
_chemical_formula_weight 1440.90
_space_group_crystal_system triclinic
_space_group_IT_number 2
_space_group_name_Hall '-P 1'
_space_group_name_H-M_alt 'P -1'
_atom_sites_solution_hydrogens geom
_atom_sites_solution_primary direct
_audit_creation_date 2020-06-27
_audit_creation_method
;
Olex2 1.2
(compiled 2016.11.30 svn.r3356 for OlexSys, GUI svn.r5269)
;
_cell_angle_alpha 84.113(2)
_cell_angle_beta 86.835(2)
_cell_angle_gamma 74.908(2)
_cell_formula_units_Z 1
_cell_length_a 10.3883(5)
_cell_length_b 10.9508(5)
_cell_length_c 13.4312(7)
_cell_measurement_reflns_used 9926
_cell_measurement_temperature 100(2)
_cell_measurement_theta_max 28.01
_cell_measurement_theta_min 2.35
_cell_volume 1466.81(12)
_computing_cell_refinement 'SAINT V8.38A (?, 2016)'
_computing_data_reduction 'SAINT V8.38A (?, 2016)'
_computing_molecular_graphics 'Olex2 (Dolomanov et al., 2009)'
_computing_publication_material 'Olex2 (Dolomanov et al., 2009)'
_computing_structure_refinement 'XL (Sheldrick, 2008)'
_computing_structure_solution 'SIR2004 (Burla et al., 2007)'
_diffrn_ambient_temperature 100.15
_diffrn_measured_fraction_theta_full 0.999
_diffrn_measured_fraction_theta_max 0.994
_diffrn_measurement_device_type 'Bruker APEX-II CCD'
_diffrn_measurement_method '\f and \w scans'
_diffrn_radiation_type MoK\a
_diffrn_radiation_wavelength 0.71073
_diffrn_reflns_av_R_equivalents 0.0358
_diffrn_reflns_av_unetI/netI 0.0415
_diffrn_reflns_Laue_measured_fraction_full 0.999
_diffrn_reflns_Laue_measured_fraction_max 0.994
_diffrn_reflns_limit_h_max 13
_diffrn_reflns_limit_h_min -13
_diffrn_reflns_limit_k_max 14
_diffrn_reflns_limit_k_min -10
_diffrn_reflns_limit_l_max 16
_diffrn_reflns_limit_l_min -17
_diffrn_reflns_number 22824
_diffrn_reflns_point_group_measured_fraction_full 0.999
_diffrn_reflns_point_group_measured_fraction_max 0.994
_diffrn_reflns_theta_full 25.242
_diffrn_reflns_theta_max 28.012
_diffrn_reflns_theta_min 1.525
_exptl_absorpt_coefficient_mu 0.261
_exptl_absorpt_correction_T_max 0.7456
_exptl_absorpt_correction_T_min 0.7056
_exptl_absorpt_correction_type multi-scan
_exptl_absorpt_process_details
;
SADABS-2016/2 (Bruker,2016/2) was used for absorption correction.
wR2(int) was 0.0679 before and 0.0454 after correction.
The Ratio of minimum to maximum transmission is 0.9464.
The \l/2 correction factor is Not present.
;
_exptl_crystal_colour red
_exptl_crystal_colour_primary red
_exptl_crystal_density_diffrn 1.631
_exptl_crystal_description block
_exptl_crystal_F_000 734
_exptl_crystal_size_max 0.103
_exptl_crystal_size_mid 0.066
_exptl_crystal_size_min 0.028
_refine_diff_density_max 0.668
_refine_diff_density_min -0.410
_refine_diff_density_rms 0.064
_refine_ls_extinction_method none
_refine_ls_goodness_of_fit_ref 1.020
_refine_ls_hydrogen_treatment constr
_refine_ls_matrix_type full
_refine_ls_number_parameters 419
_refine_ls_number_reflns 7051
_refine_ls_number_restraints 0
_refine_ls_restrained_S_all 1.020
_refine_ls_R_factor_all 0.0632
_refine_ls_R_factor_gt 0.0474
_refine_ls_shift/su_max 0.000
_refine_ls_shift/su_mean 0.000
_refine_ls_structure_factor_coef Fsqd
_refine_ls_weighting_details 'w=1/[\s^2^(Fo^2^)+(0.0475P)^2^+1.4411P] where P=(Fo^2^+2Fc^2^)/3'
_refine_ls_weighting_scheme calc
_refine_ls_wR_factor_gt 0.1120
_refine_ls_wR_factor_ref 0.1202
_reflns_Friedel_coverage 0.000
_reflns_number_gt 5504
_reflns_number_total 7051
_reflns_threshold_expression 'I > 2\s(I)'
_cod_data_source_file ja0c07148_si_005.cif
_cod_data_source_block meobb_dmb
_cod_database_code 4135424
_shelx_space_group_comment
;
The symmetry employed for this shelxl refinement is uniquely defined
by the following loop, which should always be used as a source of
symmetry information in preference to the above space-group names.
They are only intended as comments.
;
_shelx_estimated_absorpt_t_max 0.993
_shelx_estimated_absorpt_t_min 0.974
_olex2_refinement_description
;
1. Fixed Uiso
 At 1.2 times of:
  All C(H) groups, All C(H,H) groups
 At 1.5 times of:
  All C(H,H,H) groups
2.a Secondary CH2 refined with riding coordinates:
 C19(H19A,H19B), C8(H8A,H8B)
2.b Aromatic/amide H refined with riding coordinates:
 C12(H12), C11(H11), C3(H3), C6(H6), C15(H15), C17(H17), C9(H9), C10(H10),
 C16(H16), C18(H18), C22(H22), C21(H21)
2.c Idealised Me refined as rotating group:
 C2(H2A,H2B,H2C), C20(H20A,H20B,H20C), C019(H01A,H01B,H01C), C24(H24A,H24B,H24C)
;
_shelx_shelxl_version_number 2014/7
_olex2_submission_special_instructions 'No special instructions were received'

loop_
_space_group_symop_operation_xyz
'x, y, z'
'-x, -y, -z'

loop_
_atom_site_label
_atom_site_type_symbol
_atom_site_fract_x
_atom_site_fract_y
_atom_site_fract_z
_atom_site_U_iso_or_equiv
_atom_site_adp_type
_atom_site_occupancy
_atom_site_site_symmetry_order
_atom_site_calc_flag
_atom_site_refinement_flags_posn
_atom_site_refinement_flags_adp
_atom_site_refinement_flags_occupancy
_atom_site_disorder_assembly
_atom_site_disorder_group
P2 P 0.85165(5) -0.15606(5) 0.38812(4) 0.01945(13) Uani 1 1 d . . . . .
P1 P 0.10246(6) 0.23249(5) 0.17915(5) 0.02420(14) Uani 1 1 d . . . . .
F7 F 0.90696(14) -0.04203(12) 0.41601(11) 0.0299(3) Uani 1 1 d . . . . .
F8 F 0.75577(13) -0.14299(15) 0.48601(10) 0.0327(3) Uani 1 1 d . . . . .
F9 F 0.73477(14) -0.05747(13) 0.32634(11) 0.0314(3) Uani 1 1 d . . . . .
F10 F 0.96650(14) -0.25345(14) 0.45042(13) 0.0403(4) Uani 1 1 d . . . . .
O2 O 0.17546(15) 0.74209(13) 0.13019(11) 0.0205(3) Uani 1 1 d . . . . .
O1 O 0.71473(15) 0.51287(14) 0.11992(12) 0.0220(3) Uani 1 1 d . . . . .
F11 F 0.94566(15) -0.16839(17) 0.28981(12) 0.0428(4) Uani 1 1 d . . . . .
F5 F 0.06163(15) 0.10168(14) 0.20382(13) 0.0413(4) Uani 1 1 d . . . . .
F12 F 0.79427(16) -0.26941(14) 0.35977(13) 0.0408(4) Uani 1 1 d . . . . .
F6 F -0.02289(17) 0.28384(15) 0.10879(12) 0.0451(4) Uani 1 1 d . . . . .
F1 F 0.22507(16) 0.17895(16) 0.25100(15) 0.0515(5) Uani 1 1 d . . . . .
N1 N 0.66186(17) 0.10536(15) 0.73065(12) 0.0137(3) Uani 1 1 d . . . . .
N2 N 0.57781(17) 0.29615(15) 0.22298(12) 0.0150(3) Uani 1 1 d . . . . .
O3 O 0.28742(18) 0.52432(16) 0.37786(13) 0.0331(4) Uani 1 1 d . . . . .
F2 F 0.00975(17) 0.29011(17) 0.26927(12) 0.0487(4) Uani 1 1 d . . . . .
F4 F 0.14436(17) 0.36193(14) 0.15413(17) 0.0583(6) Uani 1 1 d . . . . .
F3 F 0.1921(2) 0.17484(16) 0.08746(15) 0.0644(6) Uani 1 1 d . . . . .
C14 C 0.64358(19) 0.15350(17) 0.52628(14) 0.0136(4) Uani 1 1 d . . . . .
C1 C 0.3080(2) 0.68136(19) 0.12871(14) 0.0150(4) Uani 1 1 d . . . . .
N3 N 0.5970(2) 0.0421(2) 0.10730(15) 0.0303(5) Uani 1 1 d . . . . .
C12 C 0.7264(2) 0.22369(19) 0.35608(15) 0.0167(4) Uani 1 1 d . . . . .
H12 H 0.8121 0.2077 0.3801 0.020 Uiso 1 1 calc R . . . .
C7 C 0.5830(2) 0.57424(18) 0.12365(14) 0.0155(4) Uani 1 1 d . . . . .
C5 C 0.4941(2) 0.49794(18) 0.12063(14) 0.0148(4) Uani 1 1 d . . . . .
C11 C 0.4978(2) 0.22075(18) 0.37840(15) 0.0162(4) Uani 1 1 d . . . . .
H11 H 0.4275 0.2027 0.4179 0.019 Uiso 1 1 calc R . . . .
C3 C 0.3585(2) 0.55130(18) 0.12185(14) 0.0155(4) Uani 1 1 d . . . . .
H3 H 0.3004 0.5003 0.1181 0.019 Uiso 1 1 calc R . . . .
C4 C 0.3957(2) 0.75752(18) 0.13523(14) 0.0139(4) Uani 1 1 d . . . . .
C6 C 0.5327(2) 0.70418(19) 0.13074(14) 0.0160(4) Uani 1 1 d . . . . .
H6 H 0.5910 0.7555 0.1325 0.019 Uiso 1 1 calc R . . . .
C13 C 0.6233(2) 0.19773(17) 0.41879(14) 0.0138(4) Uani 1 1 d . . . . .
C15 C 0.5446(2) 0.11254(18) 0.58435(15) 0.0156(4) Uani 1 1 d . . . . .
H15 H 0.4709 0.1008 0.5539 0.019 Uiso 1 1 calc R . . . .
C17 C 0.5557(2) 0.08961(18) 0.68594(15) 0.0151(4) Uani 1 1 d . . . . .
H17 H 0.4891 0.0629 0.7243 0.018 Uiso 1 1 calc R . . . .
C9 C 0.4768(2) 0.26986(19) 0.28063(15) 0.0169(4) Uani 1 1 d . . . . .
H9 H 0.3926 0.2849 0.2543 0.020 Uiso 1 1 calc R . . . .
C10 C 0.7011(2) 0.27305(19) 0.25841(15) 0.0172(4) Uani 1 1 d . . . . .
H10 H 0.7699 0.2905 0.2167 0.021 Uiso 1 1 calc R . . . .
C19 C 0.6579(2) 0.10629(18) 0.84193(14) 0.0153(4) Uani 1 1 d . . . . .
H19A H 0.7467 0.0721 0.8678 0.018 Uiso 1 1 calc R . . . .
H19B H 0.6005 0.0550 0.8726 0.018 Uiso 1 1 calc R . . . .
C16 C 0.7570(2) 0.15932(19) 0.57384(15) 0.0164(4) Uani 1 1 d . . . . .
H16 H 0.8281 0.1794 0.5366 0.020 Uiso 1 1 calc R . . . .
C8 C 0.5486(2) 0.35635(18) 0.11914(14) 0.0166(4) Uani 1 1 d . . . . .
H8A H 0.4841 0.3210 0.0905 0.020 Uiso 1 1 calc R . . . .
H8B H 0.6296 0.3385 0.0777 0.020 Uiso 1 1 calc R . . . .
C012 C 0.7088(2) 0.0292(2) 0.09518(16) 0.0228(5) Uani 1 1 d . . . . .
C23 C 0.3894(3) 0.5109(2) 0.44186(17) 0.0264(5) Uani 1 1 d . . . . .
C18 C 0.7637(2) 0.13528(19) 0.67646(15) 0.0169(4) Uani 1 1 d . . . . .
H18 H 0.8393 0.1398 0.7084 0.020 Uiso 1 1 calc R . . . .
C22 C 0.3905(3) 0.4605(2) 0.54115(17) 0.0261(5) Uani 1 1 d . . . . .
H22 H 0.3175 0.4335 0.5691 0.031 Uiso 1 1 calc R . . . .
C21 C 0.4998(3) 0.4505(2) 0.59834(17) 0.0271(5) Uani 1 1 d . . . . .
H21 H 0.4993 0.4174 0.6649 0.033 Uiso 1 1 calc R . . . .
C2 C 0.0844(2) 0.6644(2) 0.12760(18) 0.0240(5) Uani 1 1 d . . . . .
H2A H 0.1032 0.6189 0.0689 0.036 Uiso 1 1 calc GR . . . .
H2B H -0.0053 0.7171 0.1259 0.036 Uiso 1 1 calc GR . . . .
H2C H 0.0943 0.6051 0.1862 0.036 Uiso 1 1 calc GR . . . .
C20 C 0.8091(2) 0.5868(2) 0.1245(2) 0.0290(5) Uani 1 1 d . . . . .
H20A H 0.7978 0.6506 0.0688 0.044 Uiso 1 1 calc GR . . . .
H20B H 0.8980 0.5325 0.1220 0.044 Uiso 1 1 calc GR . . . .
H20C H 0.7949 0.6270 0.1859 0.044 Uiso 1 1 calc GR . . . .
C019 C 0.8512(2) 0.0159(3) 0.0788(2) 0.0345(6) Uani 1 1 d . . . . .
H01A H 0.8870 -0.0500 0.0354 0.052 Uiso 1 1 calc GR . . . .
H01B H 0.8947 -0.0057 0.1417 0.052 Uiso 1 1 calc GR . . . .
H01C H 0.8657 0.0946 0.0483 0.052 Uiso 1 1 calc GR . . . .
C24 C 0.1744(3) 0.4803(3) 0.4165(2) 0.0386(6) Uani 1 1 d . . . . .
H24A H 0.1089 0.4966 0.3658 0.058 Uiso 1 1 calc GR . . . .
H24B H 0.1365 0.5241 0.4738 0.058 Uiso 1 1 calc GR . . . .
H24C H 0.2021 0.3907 0.4357 0.058 Uiso 1 1 calc GR . . . .

loop_
_atom_site_aniso_label
_atom_site_aniso_U_11
_atom_site_aniso_U_22
_atom_site_aniso_U_33
_atom_site_aniso_U_23
_atom_site_aniso_U_13
_atom_site_aniso_U_12
P2 0.0159(3) 0.0175(3) 0.0257(3) -0.0025(2) 0.0027(2) -0.0062(2)
P1 0.0217(3) 0.0169(3) 0.0340(3) -0.0021(2) -0.0011(2) -0.0051(2)
F7 0.0283(7) 0.0232(7) 0.0415(8) -0.0022(6) -0.0088(6) -0.0114(6)
F8 0.0203(7) 0.0530(9) 0.0243(7) -0.0021(6) 0.0030(6) -0.0099(6)
F9 0.0276(7) 0.0350(8) 0.0333(8) 0.0061(6) -0.0108(6) -0.0123(6)
F10 0.0219(7) 0.0269(8) 0.0663(11) 0.0109(7) -0.0056(7) -0.0006(6)
O2 0.0186(8) 0.0161(7) 0.0278(8) -0.0009(6) -0.0029(6) -0.0063(6)
O1 0.0184(8) 0.0179(7) 0.0307(8) -0.0030(6) -0.0014(6) -0.0056(6)
F11 0.0345(9) 0.0631(11) 0.0375(9) -0.0180(8) 0.0180(7) -0.0235(8)
F5 0.0385(9) 0.0292(8) 0.0590(10) 0.0148(7) -0.0155(8) -0.0180(7)
F12 0.0427(9) 0.0302(8) 0.0585(10) -0.0152(7) 0.0054(8) -0.0223(7)
F6 0.0521(10) 0.0337(8) 0.0461(10) 0.0080(7) -0.0228(8) -0.0048(7)
F1 0.0313(9) 0.0397(9) 0.0857(14) 0.0032(9) -0.0253(9) -0.0116(7)
N1 0.0173(8) 0.0104(7) 0.0133(8) -0.0013(6) -0.0014(6) -0.0031(6)
N2 0.0210(9) 0.0116(7) 0.0120(8) -0.0012(6) 0.0007(7) -0.0038(7)
O3 0.0426(11) 0.0274(9) 0.0295(9) 0.0033(7) 0.0004(8) -0.0117(8)
F2 0.0459(10) 0.0560(11) 0.0405(9) -0.0125(8) 0.0062(8) -0.0051(8)
F4 0.0432(10) 0.0191(7) 0.1131(17) -0.0004(9) 0.0122(10) -0.0139(7)
F3 0.0854(15) 0.0304(9) 0.0606(12) -0.0016(8) 0.0387(11) 0.0056(9)
C14 0.0154(10) 0.0099(8) 0.0147(9) -0.0020(7) 0.0000(7) -0.0016(7)
C1 0.0189(10) 0.0165(9) 0.0101(9) 0.0010(7) -0.0020(7) -0.0056(8)
N3 0.0329(12) 0.0344(11) 0.0263(10) -0.0012(9) 0.0006(9) -0.0146(9)
C12 0.0141(10) 0.0171(9) 0.0179(10) 0.0004(8) -0.0009(8) -0.0031(8)
C7 0.0188(10) 0.0156(9) 0.0121(9) -0.0001(7) -0.0003(8) -0.0049(8)
C5 0.0221(10) 0.0138(9) 0.0087(8) -0.0004(7) 0.0003(7) -0.0055(8)
C11 0.0185(10) 0.0154(9) 0.0160(9) -0.0005(7) 0.0011(8) -0.0071(8)
C3 0.0238(11) 0.0157(9) 0.0095(9) 0.0005(7) -0.0013(8) -0.0098(8)
C4 0.0202(10) 0.0122(9) 0.0095(8) -0.0004(7) -0.0006(7) -0.0046(8)
C6 0.0209(10) 0.0164(9) 0.0126(9) -0.0005(7) -0.0016(8) -0.0086(8)
C13 0.0178(10) 0.0097(8) 0.0140(9) -0.0011(7) -0.0003(7) -0.0034(7)
C15 0.0166(10) 0.0154(9) 0.0167(10) -0.0011(7) -0.0015(8) -0.0070(8)
C17 0.0177(10) 0.0140(9) 0.0154(9) -0.0011(7) -0.0007(8) -0.0075(8)
C9 0.0176(10) 0.0156(9) 0.0189(10) 0.0005(8) -0.0031(8) -0.0068(8)
C10 0.0179(10) 0.0155(9) 0.0172(10) -0.0009(7) 0.0033(8) -0.0037(8)
C19 0.0210(10) 0.0152(9) 0.0106(9) 0.0001(7) -0.0024(8) -0.0061(8)
C16 0.0143(10) 0.0178(9) 0.0174(10) -0.0011(8) 0.0002(8) -0.0050(8)
C8 0.0262(11) 0.0138(9) 0.0099(9) -0.0005(7) -0.0009(8) -0.0054(8)
C012 0.0331(13) 0.0194(10) 0.0168(10) 0.0019(8) -0.0016(9) -0.0095(9)
C23 0.0398(14) 0.0131(10) 0.0253(12) -0.0030(8) 0.0037(10) -0.0055(9)
C18 0.0150(10) 0.0176(9) 0.0185(10) -0.0022(8) -0.0016(8) -0.0045(8)
C22 0.0382(14) 0.0154(10) 0.0244(11) -0.0021(8) 0.0110(10) -0.0085(9)
C21 0.0439(15) 0.0155(10) 0.0203(11) -0.0008(8) 0.0096(10) -0.0074(10)
C2 0.0212(11) 0.0217(11) 0.0320(12) -0.0025(9) -0.0034(9) -0.0102(9)
C20 0.0197(11) 0.0236(11) 0.0451(15) -0.0053(10) -0.0020(10) -0.0069(9)
C019 0.0280(13) 0.0364(14) 0.0394(14) 0.0052(11) -0.0025(11) -0.0120(11)
C24 0.0367(15) 0.0311(13) 0.0456(16) 0.0055(12) 0.0005(12) -0.0085(11)

loop_
_atom_type_symbol
_atom_type_description
_atom_type_scat_dispersion_real
_atom_type_scat_dispersion_imag
_atom_type_scat_source
C C 0.0033 0.0016 'International Tables Vol C Tables 4.2.6.8 and 6.1.1.4'
H H 0.0000 0.0000 'International Tables Vol C Tables 4.2.6.8 and 6.1.1.4'
F F 0.0171 0.0103 'International Tables Vol C Tables 4.2.6.8 and 6.1.1.4'
N N 0.0061 0.0033 'International Tables Vol C Tables 4.2.6.8 and 6.1.1.4'
O O 0.0106 0.0060 'International Tables Vol C Tables 4.2.6.8 and 6.1.1.4'
P P 0.1023 0.0942 'International Tables Vol C Tables 4.2.6.8 and 6.1.1.4'

loop_
_geom_angle_atom_site_label_1
_geom_angle_atom_site_label_2
_geom_angle_atom_site_label_3
_geom_angle
_geom_angle_site_symmetry_1
_geom_angle_site_symmetry_3
_geom_angle_publ_flag
F7 P2 F8 90.19(8) . . ?
F7 P2 F9 90.22(7) . . ?
F7 P2 F10 89.70(8) . . ?
F7 P2 F11 90.02(8) . . ?
F7 P2 F12 179.27(9) . . ?
F8 P2 F9 89.14(8) . . ?
F10 P2 F8 90.24(8) . . ?
F10 P2 F9 179.38(9) . . ?
F10 P2 F11 90.40(9) . . ?
F10 P2 F12 90.98(9) . . ?
F11 P2 F8 179.33(9) . . ?
F11 P2 F9 90.22(9) . . ?
F11 P2 F12 90.23(9) . . ?
F12 P2 F8 89.56(8) . . ?
F12 P2 F9 89.09(8) . . ?
F5 P1 F6 89.70(8) . . ?
F1 P1 F5 88.92(8) . . ?
F1 P1 F6 178.42(10) . . ?
F2 P1 F5 90.16(10) . . ?
F2 P1 F6 88.14(10) . . ?
F2 P1 F1 91.11(10) . . ?
F2 P1 F4 90.32(10) . . ?
F2 P1 F3 178.58(12) . . ?
F4 P1 F5 179.46(10) . . ?
F4 P1 F6 90.55(10) . . ?
F4 P1 F1 90.84(10) . . ?
F3 P1 F5 89.35(10) . . ?
F3 P1 F6 90.53(11) . . ?
F3 P1 F1 90.21(11) . . ?
F3 P1 F4 90.18(10) . . ?
C1 O2 C2 116.58(16) . . ?
C7 O1 C20 117.70(16) . . ?
C17 N1 C19 119.00(16) . . ?
C17 N1 C18 120.93(17) . . ?
C18 N1 C19 119.58(17) . . ?
C9 N2 C10 121.24(17) . . ?
C9 N2 C8 118.22(17) . . ?
C10 N2 C8 120.51(17) . . ?
C23 O3 C24 117.00(19) . . ?
C15 C14 C13 120.62(18) . . ?
C16 C14 C13 121.37(17) . . ?
C16 C14 C15 117.88(18) . . ?
O2 C1 C3 124.33(18) . . ?
O2 C1 C4 116.05(17) . . ?
C3 C1 C4 119.62(19) . . ?
C13 C12 H12 120.1 . . ?
C10 C12 H12 120.1 . . ?
C10 C12 C13 119.86(19) . . ?
O1 C7 C5 115.82(17) . . ?
O1 C7 C6 124.90(18) . . ?
C6 C7 C5 119.28(19) . . ?
C7 C5 C8 119.18(18) . . ?
C3 C5 C7 120.38(18) . . ?
C3 C5 C8 120.42(18) . . ?
C13 C11 H11 119.7 . . ?
C9 C11 H11 119.7 . . ?
C9 C11 C13 120.54(19) . . ?
C1 C3 H3 119.8 . . ?
C5 C3 C1 120.41(18) . . ?
C5 C3 H3 119.8 . . ?
C1 C4 C19 119.85(18) . 2_666 ?
C6 C4 C1 119.87(18) . . ?
C6 C4 C19 119.96(17) . 2_666 ?
C7 C6 H6 119.8 . . ?
C4 C6 C7 120.37(18) . . ?
C4 C6 H6 119.8 . . ?
C12 C13 C14 121.73(18) . . ?
C11 C13 C14 120.48(17) . . ?
C11 C13 C12 117.72(18) . . ?
C14 C15 H15 120.0 . . ?
C17 C15 C14 120.09(19) . . ?
C17 C15 H15 120.0 . . ?
N1 C17 C15 120.53(18) . . ?
N1 C17 H17 119.7 . . ?
C15 C17 H17 119.7 . . ?
N2 C9 C11 120.13(19) . . ?
N2 C9 H9 119.9 . . ?
C11 C9 H9 119.9 . . ?
N2 C10 C12 120.48(18) . . ?
N2 C10 H10 119.8 . . ?
C12 C10 H10 119.8 . . ?
N1 C19 C4 107.08(15) . 2_666 ?
N1 C19 H19A 110.3 . . ?
N1 C19 H19B 110.3 . . ?
C4 C19 H19A 110.3 2_666 . ?
C4 C19 H19B 110.3 2_666 . ?
H19A C19 H19B 108.6 . . ?
C14 C16 H16 120.1 . . ?
C18 C16 C14 119.74(18) . . ?
C18 C16 H16 120.1 . . ?
N2 C8 C5 110.00(16) . . ?
N2 C8 H8A 109.7 . . ?
N2 C8 H8B 109.7 . . ?
C5 C8 H8A 109.7 . . ?
C5 C8 H8B 109.7 . . ?
H8A C8 H8B 108.2 . . ?
N3 C012 C019 178.6(2) . . ?
O3 C23 C22 125.1(2) . . ?
O3 C23 C21 116.0(2) . 2_666 ?
C22 C23 C21 118.9(2) . 2_666 ?
N1 C18 C16 120.46(19) . . ?
N1 C18 H18 119.8 . . ?
C16 C18 H18 119.8 . . ?
C23 C22 H22 120.0 . . ?
C21 C22 C23 120.0(2) . . ?
C21 C22 H22 120.0 . . ?
C23 C21 H21 119.4 2_666 . ?
C22 C21 C23 121.1(2) . 2_666 ?
C22 C21 H21 119.4 . . ?
O2 C2 H2A 109.5 . . ?
O2 C2 H2B 109.5 . . ?
O2 C2 H2C 109.5 . . ?
H2A C2 H2B 109.5 . . ?
H2A C2 H2C 109.5 . . ?
H2B C2 H2C 109.5 . . ?
O1 C20 H20A 109.5 . . ?
O1 C20 H20B 109.5 . . ?
O1 C20 H20C 109.5 . . ?
H20A C20 H20B 109.5 . . ?
H20A C20 H20C 109.5 . . ?
H20B C20 H20C 109.5 . . ?
C012 C019 H01A 109.5 . . ?
C012 C019 H01B 109.5 . . ?
C012 C019 H01C 109.5 . . ?
H01A C019 H01B 109.5 . . ?
H01A C019 H01C 109.5 . . ?
H01B C019 H01C 109.5 . . ?
O3 C24 H24A 109.5 . . ?
O3 C24 H24B 109.5 . . ?
O3 C24 H24C 109.5 . . ?
H24A C24 H24B 109.5 . . ?
H24A C24 H24C 109.5 . . ?
H24B C24 H24C 109.5 . . ?

loop_
_geom_bond_atom_site_label_1
_geom_bond_atom_site_label_2
_geom_bond_distance
_geom_bond_site_symmetry_2
_geom_bond_publ_flag
P2 F7 1.5884(14) . ?
P2 F8 1.6003(14) . ?
P2 F9 1.6041(14) . ?
P2 F10 1.5892(15) . ?
P2 F11 1.5940(15) . ?
P2 F12 1.5964(15) . ?
P1 F5 1.5954(14) . ?
P1 F6 1.5969(16) . ?
P1 F1 1.5900(17) . ?
P1 F2 1.5819(17) . ?
P1 F4 1.5872(15) . ?
P1 F3 1.5840(18) . ?
O2 C1 1.364(2) . ?
O2 C2 1.431(2) . ?
O1 C7 1.359(2) . ?
O1 C20 1.432(3) . ?
N1 C17 1.342(3) . ?
N1 C19 1.494(2) . ?
N1 C18 1.343(3) . ?
N2 C9 1.343(3) . ?
N2 C10 1.344(3) . ?
N2 C8 1.492(2) . ?
O3 C23 1.370(3) . ?
O3 C24 1.434(3) . ?
C14 C13 1.483(3) . ?
C14 C15 1.395(3) . ?
C14 C16 1.390(3) . ?
C1 C3 1.395(3) . ?
C1 C4 1.398(3) . ?
N3 C012 1.138(3) . ?
C12 H12 0.9300 . ?
C12 C13 1.395(3) . ?
C12 C10 1.379(3) . ?
C7 C5 1.402(3) . ?
C7 C6 1.394(3) . ?
C5 C3 1.377(3) . ?
C5 C8 1.508(3) . ?
C11 H11 0.9300 . ?
C11 C13 1.392(3) . ?
C11 C9 1.373(3) . ?
C3 H3 0.9300 . ?
C4 C6 1.391(3) . ?
C4 C19 1.507(3) 2_666 ?
C6 H6 0.9300 . ?
C15 H15 0.9300 . ?
C15 C17 1.368(3) . ?
C17 H17 0.9300 . ?
C9 H9 0.9300 . ?
C10 H10 0.9300 . ?
C19 C4 1.507(3) 2_666 ?
C19 H19A 0.9700 . ?
C19 H19B 0.9700 . ?
C16 H16 0.9300 . ?
C16 C18 1.379(3) . ?
C8 H8A 0.9700 . ?
C8 H8B 0.9700 . ?
C012 C019 1.454(3) . ?
C23 C22 1.390(3) . ?
C23 C21 1.390(3) 2_666 ?
C18 H18 0.9300 . ?
C22 H22 0.9300 . ?
C22 C21 1.381(4) . ?
C21 C23 1.390(3) 2_666 ?
C21 H21 0.9300 . ?
C2 H2A 0.9600 . ?
C2 H2B 0.9600 . ?
C2 H2C 0.9600 . ?
C20 H20A 0.9600 . ?
C20 H20B 0.9600 . ?
C20 H20C 0.9600 . ?
C019 H01A 0.9600 . ?
C019 H01B 0.9600 . ?
C019 H01C 0.9600 . ?
C24 H24A 0.9600 . ?
C24 H24B 0.9600 . ?
C24 H24C 0.9600 . ?
